data_7700030
loop_
_publ_author_name
'Fecker, Ann Christin'
'Freytag, Matthias'
'Jones, Peter G.'
'Walter, Marc D.'

_publ_section_title
;
 Synthesis and molecular structure of enantiomerically pure pentadienyl
 complexes of the rare-earth metals.
;
_journal_issue 23
_journal_name_full 'Dalton transactions (Cambridge, England : 2003)'
_journal_page_first 8297
_journal_page_last 8302
_journal_paper_doi 10.1039/c9dt01721f
_journal_volume 48
_journal_year 2019
_chemical_absolute_configuration ad
_chemical_formula_sum 'C39 H57 La'
_chemical_formula_weight 664.75
_space_group_crystal_system monoclinic
_space_group_IT_number 4
_space_group_name_Hall 'P 2yb'
_space_group_name_H-M_alt 'P 1 21 1'
_symmetry_space_group_name_Hall 'P 2yb'
_symmetry_space_group_name_H-M 'P 1 21 1'
_atom_sites_solution_hydrogens mixed
_atom_sites_solution_primary direct
_atom_sites_solution_secondary difmap
_audit_creation_method SHELXL-2017/1
_audit_update_record
;
2019-04-24 deposited with the CCDC.    2019-05-10 downloaded from the CCDC.
;
_cell_angle_alpha 90
_cell_angle_beta 97.105(6)
_cell_angle_gamma 90
_cell_formula_units_Z 4
_cell_length_a 9.5001(6)
_cell_length_b 18.0623(18)
_cell_length_c 19.7718(15)
_cell_measurement_reflns_used 5970
_cell_measurement_temperature 100(2)
_cell_measurement_theta_max 25.7120
_cell_measurement_theta_min 2.4220
_cell_volume 3366.7(5)
_computing_cell_refinement
;
CrysAlisPro, Agilent Technologies,
Version 1.171.36.28 (release 01-02-2013 CrysAlis171 .NET)
(compiled Feb  1 2013,16:14:44)
;
_computing_data_collection
;
CrysAlisPro, Agilent Technologies,
Version 1.171.36.28 (release 01-02-2013 CrysAlis171 .NET)
(compiled Feb  1 2013,16:14:44)
;
_computing_data_reduction
;
CrysAlisPro, Agilent Technologies,
Version 1.171.36.28 (release 01-02-2013 CrysAlis171 .NET)
(compiled Feb  1 2013,16:14:44)
;
_computing_molecular_graphics 'Bruker XP'
_computing_publication_material SHELXL-97
_computing_structure_refinement 'SHELXL-2017/1 (Sheldrick, 2017)'
_computing_structure_solution 'SHELXS-97 (Sheldrick, 1990)'
_diffrn_ambient_temperature 100(2)
_diffrn_detector_area_resol_mean 16.1419
_diffrn_measured_fraction_theta_full 1.000
_diffrn_measured_fraction_theta_max 1.000
_diffrn_measurement_device_type 'Oxford Diffraction Xcalibur, Eos'
_diffrn_measurement_method '\w scans'
_diffrn_radiation_type MoK\a
_diffrn_radiation_wavelength 0.71073
_diffrn_reflns_av_R_equivalents 0.1899
_diffrn_reflns_av_unetI/netI 0.1022
_diffrn_reflns_Laue_measured_fraction_full 1.000
_diffrn_reflns_Laue_measured_fraction_max 1.000
_diffrn_reflns_limit_h_max 11
_diffrn_reflns_limit_h_min -11
_diffrn_reflns_limit_k_max 22
_diffrn_reflns_limit_k_min -22
_diffrn_reflns_limit_l_max 24
_diffrn_reflns_limit_l_min -24
_diffrn_reflns_number 144004
_diffrn_reflns_point_group_measured_fraction_full 1.000
_diffrn_reflns_point_group_measured_fraction_max 1.000
_diffrn_reflns_theta_full 25.242
_diffrn_reflns_theta_max 26.372
_diffrn_reflns_theta_min 2.076
_diffrn_source 'sealed tube'
_exptl_absorpt_coefficient_mu 1.293
_exptl_absorpt_correction_T_max 1.00000
_exptl_absorpt_correction_T_min 0.95582
_exptl_absorpt_correction_type multi-scan
_exptl_absorpt_process_details
;
CrysAlisPro, Agilent Technologies,
Version 1.171.36.28 (release 01-02-2013 CrysAlis171 .NET)
(compiled Feb  1 2013,16:14:44)
;
_exptl_crystal_colour yellow
_exptl_crystal_density_diffrn 1.312
_exptl_crystal_density_method 'not measured'
_exptl_crystal_description plate
_exptl_crystal_F_000 1392
_exptl_crystal_size_max 0.15
_exptl_crystal_size_mid 0.12
_exptl_crystal_size_min 0.03
_refine_diff_density_max 1.115
_refine_diff_density_min -0.649
_refine_diff_density_rms 0.115
_refine_ls_abs_structure_details
;
 Flack x determined using 4520 quotients [(I+)-(I-)]/[(I+)+(I-)]
 (Parsons, Flack and Wagner, Acta Cryst. B69 (2013) 249-259).
;
_refine_ls_abs_structure_Flack -0.014(11)
_refine_ls_extinction_method none
_refine_ls_goodness_of_fit_ref 1.020
_refine_ls_hydrogen_treatment mixed
_refine_ls_matrix_type full
_refine_ls_number_parameters 811
_refine_ls_number_reflns 13782
_refine_ls_number_restraints 565
_refine_ls_restrained_S_all 1.010
_refine_ls_R_factor_all 0.0698
_refine_ls_R_factor_gt 0.0519
_refine_ls_shift/su_max 0.001
_refine_ls_shift/su_mean 0.000
_refine_ls_structure_factor_coef Fsqd
_refine_ls_weighting_details 'w=1/[\s^2^(Fo^2^)+(0.0193P)^2^] where P=(Fo^2^+2Fc^2^)/3'
_refine_ls_weighting_scheme calc
_refine_ls_wR_factor_gt 0.0789
_refine_ls_wR_factor_ref 0.0845
_reflns_Friedel_coverage 0.936
_reflns_Friedel_fraction_full 1.000
_reflns_Friedel_fraction_max 1.000
_reflns_number_gt 11494
_reflns_number_total 13782
_reflns_threshold_expression 'I > 2\s(I)'
_cod_data_source_file c9dt01721f2.cif
_cod_data_source_block ann48
_cod_depositor_comments 'Adding full bibliography for 7700030--7700033.cif.'
_cod_database_code 7700030
_shelx_shelxl_version_number 2017/1
_shelx_space_group_comment
;
The symmetry employed for this shelxl refinement is uniquely defined
by the following loop, which should always be used as a source of
symmetry information in preference to the above space-group names.
They are only intended as comments.
;
_shelx_estimated_absorpt_t_min 0.830
_shelx_estimated_absorpt_t_max 0.962

loop_
_space_group_symop_operation_xyz
'x, y, z'
'-x, y+1/2, -z'

loop_
_atom_site_label
_atom_site_type_symbol
_atom_site_fract_x
_atom_site_fract_y
_atom_site_fract_z
_atom_site_U_iso_or_equiv
_atom_site_adp_type
_atom_site_occupancy
_atom_site_site_symmetry_order
_atom_site_calc_flag
_atom_site_refinement_flags_posn
_atom_site_refinement_flags_adp
La1 La 0.76418(5) 0.20552(3) 0.67765(2) 0.01418(12) Uani 1 1 d . .
C101 C 0.4870(10) 0.1710(6) 0.7076(5) 0.022(2) Uani 1 1 d D U
H10X H 0.489(8) 0.220(2) 0.723(4) 0.027 Uiso 1 1 d D U
H10Y H 0.471(8) 0.134(4) 0.740(3) 0.027 Uiso 1 1 d D U
C102 C 0.4847(9) 0.1482(5) 0.6415(4) 0.017(2) Uani 1 1 d . U
C103 C 0.5230(8) 0.1890(5) 0.5864(4) 0.018(2) Uani 1 1 d D U
H103 H 0.529(8) 0.157(4) 0.550(3) 0.021 Uiso 1 1 d D U
C104 C 0.5383(8) 0.2669(6) 0.5783(4) 0.0185(19) Uani 1 1 d . U
C105 C 0.5358(9) 0.3225(5) 0.6250(5) 0.020(2) Uani 1 1 d D U
H105 H 0.504(8) 0.314(5) 0.667(3) 0.025 Uiso 1 1 d D U
C106 C 0.5428(9) 0.4031(5) 0.6042(4) 0.022(2) Uani 1 1 d . U
H10A H 0.453986 0.428477 0.612151 0.027 Uiso 1 1 calc R U
H10B H 0.622677 0.427726 0.632366 0.027 Uiso 1 1 calc R U
C107 C 0.5630(8) 0.4091(5) 0.5296(4) 0.020(2) Uani 1 1 d . U
H107 H 0.572629 0.460555 0.512147 0.024 Uiso 1 1 calc R U
C108 C 0.6811(9) 0.3553(5) 0.5160(5) 0.023(2) Uani 1 1 d . U
H10C H 0.755146 0.348061 0.555339 0.027 Uiso 1 1 calc R U
H10D H 0.723422 0.365589 0.473702 0.027 Uiso 1 1 calc R U
C109 C 0.5650(8) 0.2948(5) 0.5086(4) 0.017(2) Uani 1 1 d . U
H109 H 0.575964 0.255647 0.473849 0.020 Uiso 1 1 calc R U
C110 C 0.4579(9) 0.3586(5) 0.4847(4) 0.021(2) Uani 1 1 d . U
C111 C 0.3058(8) 0.3538(5) 0.5005(5) 0.023(2) Uani 1 1 d . U
H11A H 0.260254 0.402329 0.493404 0.035 Uiso 1 1 calc R U
H11B H 0.305158 0.338612 0.548080 0.035 Uiso 1 1 calc R U
H11C H 0.253864 0.317337 0.470362 0.035 Uiso 1 1 calc R U
C112 C 0.4564(10) 0.3740(6) 0.4090(4) 0.026(2) Uani 1 1 d . U
H11D H 0.405375 0.420247 0.397251 0.038 Uiso 1 1 calc R U
H11E H 0.408784 0.333147 0.382709 0.038 Uiso 1 1 calc R U
H11F H 0.554059 0.378340 0.398338 0.038 Uiso 1 1 calc R U
C113 C 0.4526(10) 0.0672(5) 0.6278(5) 0.030(3) Uani 1 1 d . U
H11G H 0.483326 0.038318 0.668891 0.045 Uiso 1 1 calc R U
H11H H 0.503292 0.050094 0.590423 0.045 Uiso 1 1 calc R U
H11I H 0.350313 0.060721 0.615047 0.045 Uiso 1 1 calc R U
C201 C 0.7870(9) 0.2120(7) 0.8216(4) 0.024(2) Uani 1 1 d D U
H20X H 0.749(8) 0.177(4) 0.850(3) 0.029 Uiso 1 1 d D U
H20Y H 0.877(5) 0.195(5) 0.815(4) 0.029 Uiso 1 1 d D U
C202 C 0.7382(9) 0.2806(5) 0.8028(4) 0.020(2) Uani 1 1 d . U
C203 C 0.7909(9) 0.3292(5) 0.7569(4) 0.015(2) Uani 1 1 d D U
H203 H 0.745(8) 0.374(3) 0.752(4) 0.018 Uiso 1 1 d D U
C204 C 0.9283(9) 0.3309(5) 0.7330(4) 0.014(2) Uani 1 1 d . U
C205 C 1.0367(9) 0.2831(5) 0.7452(4) 0.019(2) Uani 1 1 d D U
H205 H 1.045(8) 0.242(3) 0.774(3) 0.023 Uiso 1 1 d D U
C206 C 1.1810(9) 0.3010(5) 0.7239(5) 0.020(2) Uani 1 1 d . U
H20A H 1.251797 0.305310 0.764898 0.024 Uiso 1 1 calc R U
H20B H 1.211122 0.260424 0.695283 0.024 Uiso 1 1 calc R U
C207 C 1.1751(9) 0.3729(5) 0.6843(4) 0.017(2) Uani 1 1 d . U
H207 H 1.265566 0.387719 0.667042 0.021 Uiso 1 1 calc R U
C208 C 1.0431(9) 0.3701(5) 0.6298(4) 0.023(2) Uani 1 1 d . U
H20C H 1.017953 0.319886 0.612211 0.028 Uiso 1 1 calc R U
H20D H 1.044637 0.406294 0.592303 0.028 Uiso 1 1 calc R U
C209 C 0.9587(9) 0.3961(5) 0.6882(4) 0.015(2) Uani 1 1 d . U
H209 H 0.876522 0.429634 0.674182 0.018 Uiso 1 1 calc R U
C210 C 1.0992(9) 0.4354(5) 0.7201(4) 0.018(2) Uani 1 1 d . U
C211 C 1.1250(9) 0.4421(5) 0.7971(4) 0.024(2) Uani 1 1 d . U
H21A H 1.220475 0.461767 0.810665 0.036 Uiso 1 1 calc R U
H21B H 1.116466 0.393245 0.817660 0.036 Uiso 1 1 calc R U
H21C H 1.054705 0.475762 0.812676 0.036 Uiso 1 1 calc R U
C212 C 1.1145(10) 0.5117(6) 0.6895(5) 0.032(3) Uani 1 1 d . U
H21D H 1.042030 0.544851 0.703864 0.048 Uiso 1 1 calc R U
H21E H 1.102473 0.508021 0.639716 0.048 Uiso 1 1 calc R U
H21F H 1.208917 0.531524 0.705325 0.048 Uiso 1 1 calc R U
C213 C 0.5982(9) 0.3045(6) 0.8273(5) 0.033(3) Uani 1 1 d . U
H21G H 0.548626 0.260824 0.841845 0.050 Uiso 1 1 calc R U
H21H H 0.538644 0.329141 0.789933 0.050 Uiso 1 1 calc R U
H21I H 0.617830 0.338792 0.865689 0.050 Uiso 1 1 calc R U
C301 C 0.8124(9) 0.0565(5) 0.7138(5) 0.019(2) Uani 1 1 d D U
H30X H 0.756(7) 0.046(5) 0.672(2) 0.023 Uiso 1 1 d D U
H30Y H 0.778(8) 0.032(4) 0.751(3) 0.023 Uiso 1 1 d D U
C302 C 0.9493(9) 0.0836(5) 0.7146(4) 0.019(2) Uani 1 1 d . U
C303 C 1.0027(9) 0.1219(5) 0.6615(4) 0.016(2) Uani 1 1 d D U
H303 H 1.095(5) 0.138(4) 0.671(4) 0.019 Uiso 1 1 d D U
C304 C 0.9515(8) 0.1276(5) 0.5907(4) 0.014(2) Uani 1 1 d . U
C305 C 0.8276(9) 0.1031(5) 0.5567(4) 0.019(2) Uani 1 1 d D U
H305 H 0.773(7) 0.066(4) 0.574(4) 0.023 Uiso 1 1 d D U
C306 C 0.7989(8) 0.1082(5) 0.4800(4) 0.018(2) Uani 1 1 d . U
H30A H 0.710431 0.136545 0.466971 0.022 Uiso 1 1 calc R U
H30B H 0.785716 0.057905 0.460391 0.022 Uiso 1 1 calc R U
C307 C 0.9212(8) 0.1462(5) 0.4514(4) 0.0154(19) Uani 1 1 d . U
H307 H 0.909654 0.153079 0.400786 0.019 Uiso 1 1 calc R U
C308 C 0.9590(8) 0.2169(5) 0.4944(4) 0.020(2) Uani 1 1 d . U
H30C H 1.015059 0.253813 0.472141 0.024 Uiso 1 1 calc R U
H30D H 0.877111 0.240274 0.512555 0.024 Uiso 1 1 calc R U
C309 C 1.0489(9) 0.1657(5) 0.5459(4) 0.020(2) Uani 1 1 d . U
H309 H 1.137906 0.187648 0.570053 0.024 Uiso 1 1 calc R U
C310 C 1.0671(9) 0.1146(5) 0.4835(4) 0.016(2) Uani 1 1 d . U
C311 C 1.0829(9) 0.0317(5) 0.4963(5) 0.023(2) Uani 1 1 d . U
H31A H 1.093153 0.006388 0.453291 0.035 Uiso 1 1 calc R U
H31B H 0.998677 0.012889 0.514660 0.035 Uiso 1 1 calc R U
H31C H 1.167204 0.022413 0.529039 0.035 Uiso 1 1 calc R U
C312 C 1.1899(9) 0.1391(6) 0.4460(5) 0.026(2) Uani 1 1 d . U
H31D H 1.279788 0.124253 0.472153 0.040 Uiso 1 1 calc R U
H31E H 1.187755 0.193064 0.440717 0.040 Uiso 1 1 calc R U
H31F H 1.181012 0.115750 0.400914 0.040 Uiso 1 1 calc R U
C313 C 1.0469(9) 0.0779(6) 0.7812(4) 0.025(2) Uani 1 1 d . U
H31G H 0.990012 0.074074 0.819136 0.038 Uiso 1 1 calc R U
H31H H 1.107119 0.122015 0.787167 0.038 Uiso 1 1 calc R U
H31I H 1.106707 0.033734 0.780274 0.038 Uiso 1 1 calc R U
La2 La 0.10970(5) 0.25863(3) 0.07500(2) 0.01583(13) Uani 1 1 d . .
C401 C 0.1105(10) 0.3013(6) -0.0607(5) 0.026(2) Uani 1 1 d D U
H40X H 0.062(7) 0.272(4) -0.096(3) 0.031 Uiso 1 1 d D U
H40Y H 0.088(9) 0.349(3) -0.045(4) 0.031 Uiso 1 1 d D U
C402 C 0.2494(9) 0.2806(5) -0.0419(4) 0.023(2) Uani 1 1 d . U
C403 C 0.3413(9) 0.3088(5) 0.0146(4) 0.019(2) Uani 1 1 d D U
H403 H 0.430(5) 0.287(4) 0.024(4) 0.022 Uiso 1 1 d D U
C404 C 0.3261(9) 0.3727(5) 0.0557(4) 0.015(2) Uani 1 1 d . U
C405 C 0.2127(9) 0.4180(5) 0.0580(4) 0.019(2) Uani 1 1 d D U
H405 H 0.134(6) 0.413(5) 0.024(3) 0.023 Uiso 1 1 d D U
C406 C 0.2227(9) 0.4864(5) 0.1007(4) 0.022(2) Uani 1 1 d . U
H40A H 0.149097 0.484898 0.132051 0.026 Uiso 1 1 calc R U
H40B H 0.204432 0.530244 0.070918 0.026 Uiso 1 1 calc R U
C407 C 0.3680(9) 0.4936(5) 0.1420(4) 0.022(2) Uani 1 1 d . U
H407 H 0.381929 0.537474 0.172973 0.026 Uiso 1 1 calc R U
C408 C 0.4059(10) 0.4171(5) 0.1752(5) 0.025(2) Uani 1 1 d . U
H40C H 0.323294 0.388846 0.187318 0.030 Uiso 1 1 calc R U
H40D H 0.483388 0.418601 0.213622 0.030 Uiso 1 1 calc R U
C409 C 0.4544(9) 0.3950(5) 0.1057(4) 0.018(2) Uani 1 1 d . U
H409 H 0.537960 0.361065 0.108142 0.021 Uiso 1 1 calc R U
C410 C 0.4867(9) 0.4793(5) 0.0960(4) 0.020(2) Uani 1 1 d . U
C411 C 0.6311(9) 0.5032(6) 0.1321(5) 0.030(2) Uani 1 1 d . U
H41A H 0.634519 0.557279 0.135502 0.045 Uiso 1 1 calc R U
H41B H 0.706080 0.485879 0.106101 0.045 Uiso 1 1 calc R U
H41C H 0.645375 0.481643 0.177982 0.045 Uiso 1 1 calc R U
C412 C 0.4696(9) 0.5132(6) 0.0244(4) 0.026(2) Uani 1 1 d . U
H41D H 0.463585 0.567226 0.027858 0.038 Uiso 1 1 calc R U
H41E H 0.382760 0.494210 -0.001785 0.038 Uiso 1 1 calc R U
H41F H 0.551530 0.499924 0.001258 0.038 Uiso 1 1 calc R U
C413 C 0.3084(9) 0.2187(6) -0.0817(4) 0.033(3) Uani 1 1 d . U
H41G H 0.233404 0.182482 -0.095351 0.050 Uiso 1 1 calc R U
H41H H 0.386506 0.194395 -0.053025 0.050 Uiso 1 1 calc R U
H41I H 0.343347 0.239138 -0.122352 0.050 Uiso 1 1 calc R U
C501 C -0.1841(9) 0.2635(7) 0.0271(4) 0.024(2) Uani 1 1 d D U
H50X H -0.222(7) 0.258(5) -0.0190(18) 0.029 Uiso 1 1 d D U
H50Y H -0.201(8) 0.223(3) 0.055(3) 0.029 Uiso 1 1 d D U
C502 C -0.1557(10) 0.3341(6) 0.0446(5) 0.021(2) Uani 1 1 d . U
C503 C -0.0902(9) 0.3598(5) 0.1085(5) 0.019(2) Uani 1 1 d D U
H503 H -0.073(8) 0.410(2) 0.115(4) 0.023 Uiso 1 1 d D U
C504 C -0.0641(9) 0.3219(5) 0.1731(4) 0.018(2) Uani 1 1 d . U
C505 C -0.0846(8) 0.2503(6) 0.1885(4) 0.022(2) Uani 1 1 d D U
H505 H -0.132(7) 0.213(4) 0.161(3) 0.026 Uiso 1 1 d D U
C506 C -0.0531(8) 0.2232(5) 0.2618(4) 0.019(2) Uani 1 1 d . U
H50A H -0.141908 0.205476 0.277787 0.023 Uiso 1 1 calc R U
H50B H 0.013984 0.181090 0.263714 0.023 Uiso 1 1 calc R U
C507 C 0.0096(8) 0.2838(5) 0.3079(4) 0.020(2) Uani 1 1 d . U
H507 H 0.038242 0.269098 0.356413 0.024 Uiso 1 1 calc R U
C508 C 0.1248(9) 0.3235(5) 0.2730(4) 0.022(2) Uani 1 1 d . U
H50C H 0.191345 0.353638 0.304200 0.026 Uiso 1 1 calc R U
H50D H 0.176023 0.291014 0.243974 0.026 Uiso 1 1 calc R U
C509 C 0.0026(8) 0.3680(5) 0.2337(4) 0.015(2) Uani 1 1 d . U
H509 H 0.024797 0.420639 0.223318 0.018 Uiso 1 1 calc R U
C510 C -0.0789(9) 0.3558(5) 0.2975(4) 0.018(2) Uani 1 1 d . U
C511 C -0.0385(10) 0.4116(5) 0.3538(5) 0.027(2) Uani 1 1 d . U
H51A H -0.089696 0.457971 0.342853 0.041 Uiso 1 1 calc R U
H51B H 0.063881 0.420783 0.357916 0.041 Uiso 1 1 calc R U
H51C H -0.063457 0.391993 0.396966 0.041 Uiso 1 1 calc R U
C512 C -0.2404(9) 0.3489(6) 0.2866(5) 0.027(2) Uani 1 1 d . U
H51D H -0.273280 0.327204 0.327294 0.041 Uiso 1 1 calc R U
H51E H -0.268868 0.317053 0.247177 0.041 Uiso 1 1 calc R U
H51F H -0.282607 0.398100 0.278399 0.041 Uiso 1 1 calc R U
C513 C -0.1831(10) 0.3926(6) -0.0104(5) 0.036(3) Uani 1 1 d . U
H51G H -0.166189 0.371581 -0.054333 0.054 Uiso 1 1 calc R U
H51H H -0.119144 0.434668 0.000681 0.054 Uiso 1 1 calc R U
H51I H -0.281685 0.409499 -0.013043 0.054 Uiso 1 1 calc R U
C601 C 0.0704(10) 0.1215(6) 0.0059(5) 0.020(2) Uani 1 1 d D U
H60X H 0.002(6) 0.112(5) -0.032(3) 0.024 Uiso 1 1 d D U
H60Y H 0.164(4) 0.135(5) -0.001(4) 0.024 Uiso 1 1 d D U
C602 C 0.0338(9) 0.1053(5) 0.0697(4) 0.020(2) Uani 1 1 d . U
C603 C 0.1160(9) 0.1196(5) 0.1315(4) 0.015(2) Uani 1 1 d D U
H603 H 0.073(7) 0.105(4) 0.169(3) 0.018 Uiso 1 1 d D U
C604 C 0.2660(9) 0.1361(5) 0.1469(4) 0.017(2) Uani 1 1 d . U
C605 C 0.3633(10) 0.1425(6) 0.1025(5) 0.023(2) Uani 1 1 d D U
H605 H 0.336(8) 0.123(5) 0.059(3) 0.027 Uiso 1 1 d D U
C606 C 0.5188(9) 0.1522(6) 0.1305(5) 0.029(3) Uani 1 1 d . U
H60A H 0.557381 0.196341 0.109464 0.035 Uiso 1 1 calc R U
H60B H 0.573323 0.108455 0.118448 0.035 Uiso 1 1 calc R U
C607 C 0.5360(9) 0.1614(5) 0.2078(4) 0.024(2) Uani 1 1 d . U
H607 H 0.635126 0.171040 0.229356 0.028 Uiso 1 1 calc R U
C608 C 0.4262(8) 0.2185(5) 0.2242(5) 0.029(2) Uani 1 1 d . U
H60C H 0.402050 0.256120 0.188223 0.035 Uiso 1 1 calc R U
H60D H 0.446443 0.241429 0.269801 0.035 Uiso 1 1 calc R U
C609 C 0.3213(9) 0.1509(5) 0.2209(4) 0.018(2) Uani 1 1 d . U
H609 H 0.248252 0.152664 0.253146 0.022 Uiso 1 1 calc R U
C610 C 0.4546(9) 0.1018(5) 0.2435(4) 0.020(2) Uani 1 1 d . U
C611 C 0.4920(10) 0.1024(6) 0.3199(5) 0.030(2) Uani 1 1 d . U
H61A H 0.420204 0.074767 0.341017 0.046 Uiso 1 1 calc R U
H61B H 0.495233 0.153615 0.336360 0.046 Uiso 1 1 calc R U
H61C H 0.585031 0.079198 0.331873 0.046 Uiso 1 1 calc R U
C612 C 0.4516(10) 0.0239(5) 0.2176(5) 0.028(2) Uani 1 1 d . U
H61D H 0.546388 0.002067 0.227181 0.042 Uiso 1 1 calc R U
H61E H 0.422264 0.023796 0.168280 0.042 Uiso 1 1 calc R U
H61F H 0.384075 -0.005210 0.240291 0.042 Uiso 1 1 calc R U
C613 C -0.1152(9) 0.0781(6) 0.0720(5) 0.027(2) Uani 1 1 d . U
H61G H -0.115475 0.023854 0.073126 0.040 Uiso 1 1 calc R U
H61H H -0.176023 0.095326 0.031385 0.040 Uiso 1 1 calc R U
H61I H -0.151005 0.097362 0.112906 0.040 Uiso 1 1 calc R U

loop_
_atom_site_aniso_label
_atom_site_aniso_U_11
_atom_site_aniso_U_22
_atom_site_aniso_U_33
_atom_site_aniso_U_23
_atom_site_aniso_U_13
_atom_site_aniso_U_12
La1 0.0121(2) 0.0154(3) 0.0148(3) -0.0003(2) 0.00080(19) -0.0005(3)
C101 0.021(3) 0.022(4) 0.024(3) 0.002(3) 0.005(3) -0.003(3)
C102 0.014(3) 0.016(3) 0.020(3) 0.000(3) -0.004(3) 0.001(3)
C103 0.014(3) 0.020(4) 0.019(3) -0.004(3) 0.002(3) 0.001(3)
C104 0.014(3) 0.021(3) 0.019(3) -0.001(3) -0.003(3) 0.000(3)
C105 0.019(3) 0.023(4) 0.019(3) 0.001(3) 0.002(3) 0.000(3)
C106 0.019(3) 0.022(4) 0.025(3) -0.001(3) 0.001(3) 0.002(3)
C107 0.019(3) 0.022(3) 0.020(3) 0.002(3) 0.004(3) 0.000(3)
C108 0.023(3) 0.024(4) 0.022(3) -0.002(3) 0.003(3) 0.000(3)
C109 0.015(3) 0.018(3) 0.017(3) -0.002(3) 0.002(3) 0.001(3)
C110 0.022(3) 0.020(3) 0.020(3) 0.000(3) 0.003(3) 0.002(3)
C111 0.012(4) 0.023(5) 0.033(5) 0.000(4) -0.002(4) 0.001(4)
C112 0.026(4) 0.024(5) 0.026(5) 0.000(4) -0.001(4) -0.001(4)
C113 0.025(5) 0.026(5) 0.038(5) 0.002(4) -0.002(4) 0.000(4)
C201 0.026(3) 0.026(4) 0.022(3) 0.001(3) 0.007(3) -0.004(3)
C202 0.019(3) 0.021(4) 0.020(3) -0.006(3) 0.000(3) -0.004(3)
C203 0.014(3) 0.016(3) 0.015(3) -0.002(3) 0.000(3) -0.001(3)
C204 0.014(3) 0.013(3) 0.013(3) -0.002(3) 0.001(3) -0.002(3)
C205 0.020(3) 0.020(3) 0.017(3) 0.000(3) 0.002(3) -0.003(3)
C206 0.015(3) 0.022(4) 0.024(3) 0.000(3) 0.005(3) 0.001(3)
C207 0.016(3) 0.019(3) 0.016(3) 0.001(3) 0.002(3) -0.002(3)
C208 0.022(3) 0.024(4) 0.024(3) 0.001(3) 0.004(3) 0.001(3)
C209 0.014(3) 0.016(3) 0.015(3) -0.001(3) -0.001(3) 0.002(3)
C210 0.016(3) 0.018(3) 0.021(3) 0.001(3) 0.001(3) -0.001(3)
C211 0.022(4) 0.020(5) 0.029(5) -0.003(4) -0.003(4) -0.005(4)
C212 0.026(5) 0.034(5) 0.035(5) 0.004(4) 0.003(4) -0.003(4)
C213 0.028(5) 0.044(5) 0.031(5) -0.015(4) 0.013(4) -0.010(4)
C301 0.020(3) 0.019(3) 0.018(3) 0.001(3) 0.000(3) -0.001(3)
C302 0.018(3) 0.017(3) 0.020(3) 0.000(3) -0.001(3) 0.005(3)
C303 0.014(3) 0.017(3) 0.017(3) -0.003(3) 0.000(3) 0.002(3)
C304 0.014(3) 0.012(3) 0.015(3) -0.002(3) 0.004(3) 0.002(3)
C305 0.019(3) 0.019(3) 0.018(3) 0.000(3) 0.002(3) -0.001(3)
C306 0.019(3) 0.020(3) 0.016(3) -0.001(3) 0.000(3) 0.001(3)
C307 0.016(3) 0.016(3) 0.014(3) -0.001(3) 0.002(3) 0.003(3)
C308 0.019(3) 0.021(4) 0.020(3) 0.000(3) 0.005(3) 0.001(3)
C309 0.020(3) 0.019(3) 0.020(3) 0.000(3) 0.001(3) -0.001(3)
C310 0.019(3) 0.017(3) 0.014(3) -0.002(3) 0.003(3) 0.001(3)
C311 0.018(4) 0.024(5) 0.027(4) -0.007(4) 0.000(4) 0.005(4)
C312 0.023(4) 0.032(5) 0.024(5) -0.005(4) 0.004(4) 0.004(4)
C313 0.021(4) 0.026(5) 0.027(5) 0.004(4) -0.003(4) 0.003(4)
La2 0.0138(3) 0.0194(3) 0.0147(3) 0.0000(2) 0.0029(2) -0.0020(3)
C401 0.028(4) 0.025(4) 0.024(3) 0.000(3) 0.004(3) -0.001(3)
C402 0.024(3) 0.025(4) 0.021(3) 0.002(3) 0.007(3) -0.006(3)
C403 0.017(3) 0.019(3) 0.020(3) -0.001(3) 0.005(3) 0.000(3)
C404 0.015(3) 0.012(3) 0.018(3) 0.003(3) 0.003(3) -0.004(3)
C405 0.019(3) 0.022(3) 0.017(3) 0.002(3) 0.002(3) 0.000(3)
C406 0.020(3) 0.023(3) 0.024(3) 0.001(3) 0.003(3) 0.002(3)
C407 0.022(3) 0.022(4) 0.022(3) 0.001(3) 0.001(3) 0.002(3)
C408 0.024(3) 0.025(4) 0.026(3) 0.001(3) 0.002(3) -0.003(3)
C409 0.016(3) 0.016(3) 0.021(3) -0.001(3) 0.004(3) 0.000(3)
C410 0.018(3) 0.021(3) 0.022(3) 0.000(3) 0.003(3) 0.000(3)
C411 0.024(4) 0.032(5) 0.034(5) -0.003(4) 0.004(4) -0.001(4)
C412 0.017(4) 0.029(5) 0.031(5) 0.005(4) 0.003(4) 0.002(4)
C413 0.035(5) 0.037(6) 0.030(5) -0.002(4) 0.016(4) -0.011(4)
C501 0.023(3) 0.027(4) 0.024(3) 0.000(3) 0.001(3) -0.002(3)
C502 0.017(3) 0.023(4) 0.023(4) -0.002(3) 0.003(3) 0.004(3)
C503 0.017(3) 0.020(3) 0.021(3) -0.001(3) 0.001(3) 0.003(3)
C504 0.017(3) 0.020(3) 0.017(3) 0.001(3) 0.004(3) 0.002(3)
C505 0.022(3) 0.023(4) 0.022(3) -0.005(3) 0.005(3) 0.003(3)
C506 0.017(3) 0.020(4) 0.020(3) 0.001(3) 0.004(3) 0.000(3)
C507 0.021(3) 0.021(4) 0.019(3) 0.002(3) 0.002(3) -0.001(3)
C508 0.022(3) 0.024(4) 0.021(3) -0.001(3) 0.004(3) -0.002(3)
C509 0.014(3) 0.014(3) 0.016(3) 0.003(3) 0.002(3) 0.000(3)
C510 0.021(3) 0.017(3) 0.016(3) -0.001(3) 0.002(3) 0.002(3)
C511 0.037(5) 0.022(5) 0.023(4) -0.002(4) 0.010(4) 0.002(4)
C512 0.030(5) 0.029(5) 0.025(5) 0.002(4) 0.010(4) 0.004(4)
C513 0.035(5) 0.040(6) 0.034(5) 0.001(4) 0.004(4) 0.007(4)
C601 0.021(3) 0.019(4) 0.019(3) -0.002(3) 0.000(3) -0.003(3)
C602 0.018(3) 0.020(3) 0.023(3) 0.000(3) 0.004(3) -0.003(3)
C603 0.018(3) 0.013(3) 0.016(3) 0.004(3) 0.005(3) -0.001(3)
C604 0.016(3) 0.020(3) 0.016(3) 0.001(3) 0.004(3) 0.001(3)
C605 0.023(3) 0.022(4) 0.023(3) -0.001(3) 0.003(3) 0.001(3)
C606 0.025(4) 0.030(4) 0.033(4) 0.004(3) 0.005(3) 0.001(3)
C607 0.018(3) 0.023(4) 0.029(3) 0.001(3) -0.001(3) -0.002(3)
C608 0.028(3) 0.029(4) 0.032(3) -0.001(3) 0.004(3) -0.002(3)
C609 0.017(3) 0.019(3) 0.019(3) 0.000(3) 0.003(3) 0.000(3)
C610 0.018(3) 0.020(3) 0.022(3) -0.001(3) 0.001(3) 0.003(3)
C611 0.026(4) 0.034(5) 0.029(5) -0.001(4) -0.003(4) 0.006(4)
C612 0.025(4) 0.026(5) 0.030(5) 0.004(4) -0.002(4) 0.005(4)
C613 0.024(5) 0.030(5) 0.026(5) 0.001(4) 0.001(4) -0.008(4)

loop_
_atom_type_symbol
_atom_type_description
_atom_type_scat_dispersion_real
_atom_type_scat_dispersion_imag
_atom_type_scat_source
C C 0.0033 0.0016 'International Tables Vol C Tables 4.2.6.8 and 6.1.1.4'
H H 0.0000 0.0000 'International Tables Vol C Tables 4.2.6.8 and 6.1.1.4'
La La -0.2871 2.4523 'International Tables Vol C Tables 4.2.6.8 and 6.1.1.4'

loop_
_geom_angle_atom_site_label_1
_geom_angle_atom_site_label_2
_geom_angle_atom_site_label_3
_geom_angle
C203 La1 C103 118.5(3)
C203 La1 C303 119.6(3)
C103 La1 C303 119.4(3)
C203 La1 C301 129.8(3)
C103 La1 C301 99.2(3)
C303 La1 C301 53.0(3)
C203 La1 C201 52.9(3)
C103 La1 C201 128.2(2)
C303 La1 C201 100.2(3)
C301 La1 C201 78.1(3)
C203 La1 C101 94.8(3)
C103 La1 C101 52.7(3)
C303 La1 C101 134.1(3)
C301 La1 C101 82.1(3)
C201 La1 C101 75.9(3)
C203 La1 C302 118.3(3)
C103 La1 C302 121.4(3)
C303 La1 C302 28.8(2)
C301 La1 C302 28.4(2)
C201 La1 C302 78.9(3)
C101 La1 C302 109.6(3)
C203 La1 C102 117.3(3)
C103 La1 C102 28.8(2)
C303 La1 C102 121.4(3)
C301 La1 C102 80.4(3)
C201 La1 C102 102.7(3)
C101 La1 C102 27.8(3)
C302 La1 C102 108.0(3)
C203 La1 C202 28.9(2)
C103 La1 C202 117.7(2)
C303 La1 C202 121.1(3)
C301 La1 C202 105.3(3)
C201 La1 C202 27.6(3)
C101 La1 C202 75.0(3)
C302 La1 C202 105.1(3)
C102 La1 C202 102.2(2)
C203 La1 C204 29.6(2)
C103 La1 C204 134.5(3)
C303 La1 C204 93.4(3)
C301 La1 C204 126.3(3)
C201 La1 C204 67.4(3)
C101 La1 C204 124.4(3)
C302 La1 C204 102.8(2)
C102 La1 C204 145.2(3)
C202 La1 C204 53.2(2)
C203 La1 C104 94.8(3)
C103 La1 C104 28.8(3)
C303 La1 C104 131.9(2)
C301 La1 C104 127.9(3)
C201 La1 C104 127.9(3)
C101 La1 C104 66.6(3)
C302 La1 C104 146.8(3)
C102 La1 C104 52.5(3)
C202 La1 C104 105.4(2)
C204 La1 C104 105.8(3)
C203 La1 C304 134.5(2)
C103 La1 C304 94.5(2)
C303 La1 C304 28.5(2)
C301 La1 C304 66.6(2)
C201 La1 C304 128.6(3)
C101 La1 C304 130.7(3)
C302 La1 C304 52.4(2)
C102 La1 C304 106.7(2)
C202 La1 C304 147.8(2)
C204 La1 C304 104.9(2)
C104 La1 C304 103.4(2)
C102 C101 La1 76.8(5)
C101 C102 C103 127.6(9)
C101 C102 C113 116.2(9)
C103 C102 C113 115.8(8)
C101 C102 La1 75.4(5)
C103 C102 La1 71.4(5)
C113 C102 La1 123.8(6)
C102 C103 C104 130.3(8)
C102 C103 La1 79.8(5)
C104 C103 La1 83.0(5)
C105 C104 C103 129.8(8)
C105 C104 C109 112.9(9)
C103 C104 C109 117.4(8)
C105 C104 La1 84.1(5)
C103 C104 La1 68.2(5)
C109 C104 La1 122.8(5)
C104 C105 C106 121.1(8)
C104 C105 La1 70.0(5)
C106 C105 La1 133.6(6)
C107 C106 C105 110.4(8)
C106 C107 C108 108.0(7)
C106 C107 C110 111.5(7)
C108 C107 C110 87.8(7)
C107 C108 C109 86.3(6)
C104 C109 C108 110.1(7)
C104 C109 C110 110.0(7)
C108 C109 C110 86.5(7)
C111 C110 C112 108.7(7)
C111 C110 C107 118.6(7)
C112 C110 C107 112.6(8)
C111 C110 C109 119.5(8)
C112 C110 C109 110.9(7)
C107 C110 C109 84.9(6)
C202 C201 La1 77.4(5)
C201 C202 C203 127.7(8)
C201 C202 C213 116.8(8)
C203 C202 C213 115.0(8)
C201 C202 La1 75.0(5)
C203 C202 La1 70.1(5)
C213 C202 La1 125.3(6)
C202 C203 C204 129.6(8)
C202 C203 La1 81.0(5)
C204 C203 La1 81.5(5)
C205 C204 C203 129.2(9)
C205 C204 C209 113.9(8)
C203 C204 C209 116.8(8)
C205 C204 La1 86.0(6)
C203 C204 La1 68.9(5)
C209 C204 La1 121.3(5)
C204 C205 C206 120.8(8)
C204 C205 La1 68.4(5)
C206 C205 La1 135.4(6)
C207 C206 C205 110.4(7)
C206 C207 C208 107.9(7)
C206 C207 C210 112.1(7)
C208 C207 C210 87.7(6)
C207 C208 C209 85.5(6)
C204 C209 C208 110.5(7)
C204 C209 C210 109.2(7)
C208 C209 C210 86.8(6)
C211 C210 C212 108.4(8)
C211 C210 C207 119.2(8)
C212 C210 C207 113.8(7)
C211 C210 C209 117.5(7)
C212 C210 C209 111.6(7)
C207 C210 C209 84.7(6)
C302 C301 La1 77.7(6)
C301 C302 C303 126.2(8)
C301 C302 C313 117.2(8)
C303 C302 C313 116.4(8)
C301 C302 La1 73.9(5)
C303 C302 La1 72.4(5)
C313 C302 La1 124.5(6)
C302 C303 C304 131.1(8)
C302 C303 La1 78.8(5)
C304 C303 La1 83.7(5)
C305 C304 C303 129.2(8)
C305 C304 C309 114.4(8)
C303 C304 C309 116.4(7)
C305 C304 La1 84.0(5)
C303 C304 La1 67.9(5)
C309 C304 La1 124.9(6)
C304 C305 C306 121.0(8)
C305 C306 C307 110.5(7)
C306 C307 C308 107.6(7)
C306 C307 C310 111.5(7)
C308 C307 C310 86.7(6)
C309 C308 C307 86.6(7)
C304 C309 C308 109.0(7)
C304 C309 C310 109.0(7)
C308 C309 C310 86.5(6)
C312 C310 C311 107.4(7)
C312 C310 C307 113.0(7)
C311 C310 C307 119.4(7)
C312 C310 C309 112.2(7)
C311 C310 C309 117.8(7)
C307 C310 C309 85.8(6)
C603 La2 C503 119.1(3)
C603 La2 C403 119.6(3)
C503 La2 C403 119.3(3)
C603 La2 C401 129.8(3)
C503 La2 C401 97.5(3)
C403 La2 C401 53.2(3)
C603 La2 C601 52.5(3)
C503 La2 C601 129.7(3)
C403 La2 C601 98.1(3)
C401 La2 C601 78.1(3)
C603 La2 C402 118.1(3)
C503 La2 C402 120.4(3)
C403 La2 C402 29.4(2)
C401 La2 C402 28.3(2)
C601 La2 C402 77.0(3)
C603 La2 C501 97.8(3)
C503 La2 C501 52.0(3)
C403 La2 C501 130.1(3)
C401 La2 C501 77.9(3)
C601 La2 C501 78.5(3)
C402 La2 C501 105.3(2)
C603 La2 C602 28.6(2)
C503 La2 C602 118.0(3)
C403 La2 C602 120.6(3)
C401 La2 C602 105.2(3)
C601 La2 C602 28.1(2)
C402 La2 C602 104.3(3)
C501 La2 C602 77.6(3)
C603 La2 C502 119.7(3)
C503 La2 C502 29.0(3)
C403 La2 C502 118.5(3)
C401 La2 C502 76.9(3)
C601 La2 C502 104.8(3)
C402 La2 C502 104.6(3)
C501 La2 C502 27.2(3)
C602 La2 C502 104.0(3)
C603 La2 C504 94.2(2)
C503 La2 C504 29.2(2)
C403 La2 C504 134.2(3)
C401 La2 C504 126.7(3)
C601 La2 C504 127.5(3)
C402 La2 C504 147.7(3)
C501 La2 C504 66.3(3)
C602 La2 C504 104.0(2)
C502 La2 C504 53.1(3)
C603 La2 C604 29.4(2)
C503 La2 C604 134.6(3)
C403 La2 C604 94.2(3)
C401 La2 C604 127.8(3)
C601 La2 C604 66.6(3)
C402 La2 C604 104.0(2)
C501 La2 C604 127.1(3)
C602 La2 C604 53.0(2)
C502 La2 C604 147.2(3)
C504 La2 C604 105.4(2)
C603 La2 C404 135.0(2)
C503 La2 C404 94.5(3)
C403 La2 C404 28.6(2)
C401 La2 C404 66.5(3)
C601 La2 C404 126.7(3)
C402 La2 C404 52.8(2)
C501 La2 C404 127.1(3)
C602 La2 C404 147.4(2)
C502 La2 C404 104.4(3)
C504 La2 C404 105.7(2)
C604 La2 C404 105.6(2)
C402 C401 La2 77.4(5)
C401 C402 C403 126.1(9)
C401 C402 C413 117.7(8)
C403 C402 C413 116.2(8)
C401 C402 La2 74.2(5)
C403 C402 La2 73.4(5)
C413 C402 La2 124.2(6)
C402 C403 C404 129.7(8)
C402 C403 La2 77.2(5)
C404 C403 La2 83.0(5)
C405 C404 C403 130.0(8)
C405 C404 C409 113.1(8)
C403 C404 C409 116.9(7)
C405 C404 La2 81.3(5)
C403 C404 La2 68.5(5)
C409 C404 La2 127.6(5)
C404 C405 C406 121.5(8)
C404 C405 La2 72.8(5)
C406 C405 La2 135.4(6)
C405 C406 C407 111.4(7)
C406 C407 C408 107.3(8)
C406 C407 C410 110.4(7)
C408 C407 C410 87.3(7)
C407 C408 C409 86.1(7)
C404 C409 C408 109.9(7)
C404 C409 C410 109.3(7)
C408 C409 C410 86.7(7)
C411 C410 C412 107.8(7)
C411 C410 C407 110.7(7)
C412 C410 C407 118.1(7)
C411 C410 C409 113.3(7)
C412 C410 C409 120.0(8)
C407 C410 C409 85.6(6)
C502 C501 La2 77.6(6)
C501 C502 C503 126.5(10)
C501 C502 C513 117.8(9)
C503 C502 C513 115.5(9)
C501 C502 La2 75.2(6)
C503 C502 La2 71.9(5)
C513 C502 La2 123.4(6)
C502 C503 C504 130.0(9)
C502 C503 La2 79.1(5)
C504 C503 La2 81.4(5)
C505 C504 C503 129.8(9)
C505 C504 C509 113.8(8)
C503 C504 C509 116.3(8)
C505 C504 La2 83.4(5)
C503 C504 La2 69.4(5)
C509 C504 La2 121.2(5)
C504 C505 C506 120.4(8)
C504 C505 La2 70.9(5)
C506 C505 La2 130.1(5)
C507 C506 C505 111.1(8)
C506 C507 C508 108.6(7)
C506 C507 C510 111.3(7)
C508 C507 C510 87.4(6)
C509 C508 C507 86.4(6)
C504 C509 C508 108.9(7)
C504 C509 C510 110.7(7)
C508 C509 C510 86.4(6)
C511 C510 C512 108.4(7)
C511 C510 C507 112.1(7)
C512 C510 C507 118.1(8)
C511 C510 C509 112.9(7)
C512 C510 C509 118.9(7)
C507 C510 C509 84.9(6)
C602 C601 La2 77.1(6)
C601 C602 C603 125.9(8)
C601 C602 C613 116.2(8)
C603 C602 C613 117.5(8)
C601 C602 La2 74.8(6)
C603 C602 La2 71.1(5)
C613 C602 La2 123.3(6)
C602 C603 C604 130.8(8)
C602 C603 La2 80.2(5)
C604 C603 La2 82.5(5)
C605 C604 C603 127.6(8)
C605 C604 C609 115.3(8)
C603 C604 C609 117.1(7)
C605 C604 La2 88.1(6)
C603 C604 La2 68.2(5)
C609 C604 La2 115.4(6)
C604 C605 C606 118.8(8)
C605 C606 C607 110.8(7)
C606 C607 C608 107.1(7)
C606 C607 C610 112.6(8)
C608 C607 C610 88.8(6)
C607 C608 C609 85.0(7)
C604 C609 C610 110.4(7)
C604 C609 C608 108.7(7)
C610 C609 C608 86.7(6)
C612 C610 C611 110.0(8)
C612 C610 C607 119.2(8)
C611 C610 C607 112.5(8)
C612 C610 C609 117.0(7)
C611 C610 C609 111.4(7)
C607 C610 C609 84.7(7)

loop_
_geom_bond_atom_site_label_1
_geom_bond_atom_site_label_2
_geom_bond_distance
La1 C203 2.722(9)
La1 C103 2.752(8)
La1 C303 2.774(9)
La1 C301 2.809(10)
La1 C201 2.830(8)
La1 C101 2.839(10)
La1 C302 2.856(9)
La1 C102 2.857(9)
La1 C202 2.860(8)
La1 C204 2.886(9)
La1 C104 2.941(8)
La1 C304 2.977(8)
C101 C102 1.368(12)
C102 C103 1.400(12)
C102 C113 1.512(13)
C103 C104 1.426(14)
C104 C105 1.366(12)
C104 C109 1.520(11)
C105 C106 1.516(12)
C106 C107 1.515(11)
C107 C108 1.532(12)
C107 C110 1.548(12)
C108 C109 1.547(12)
C109 C110 1.571(12)
C110 C111 1.518(11)
C110 C112 1.519(12)
C201 C202 1.357(14)
C202 C203 1.400(12)
C202 C213 1.532(11)
C203 C204 1.443(12)
C204 C205 1.342(12)
C204 C209 1.523(12)
C205 C206 1.518(11)
C206 C207 1.513(12)
C207 C208 1.550(11)
C207 C210 1.557(12)
C208 C209 1.557(11)
C209 C210 1.573(11)
C210 C211 1.516(12)
C210 C212 1.519(12)
C301 C302 1.388(12)
C302 C303 1.403(12)
C302 C313 1.518(11)
C303 C304 1.428(11)
C304 C305 1.355(11)
C304 C309 1.522(11)
C305 C306 1.511(11)
C306 C307 1.517(11)
C307 C308 1.553(12)
C307 C310 1.559(11)
C308 C309 1.552(11)
C309 C310 1.566(11)
C310 C312 1.523(11)
C310 C311 1.524(12)
La2 C603 2.746(9)
La2 C503 2.773(9)
La2 C403 2.782(8)
La2 C401 2.792(10)
La2 C601 2.831(10)
La2 C402 2.832(8)
La2 C501 2.836(8)
La2 C602 2.860(9)
La2 C502 2.864(9)
La2 C504 2.930(8)
La2 C604 2.932(9)
La2 C404 2.969(8)
C401 C402 1.378(12)
C402 C403 1.424(12)
C402 C413 1.513(12)
C403 C404 1.430(12)
C404 C405 1.358(12)
C404 C409 1.526(11)
C405 C406 1.492(12)
C406 C407 1.520(11)
C407 C408 1.553(12)
C407 C410 1.555(11)
C408 C409 1.555(12)
C409 C410 1.568(12)
C410 C411 1.529(12)
C410 C412 1.534(12)
C501 C502 1.341(14)
C502 C503 1.415(13)
C502 C513 1.515(13)
C503 C504 1.444(12)
C504 C505 1.347(13)
C504 C509 1.531(12)
C505 C506 1.525(11)
C506 C507 1.500(11)
C507 C508 1.541(11)
C507 C510 1.548(12)
C508 C509 1.541(11)
C509 C510 1.576(11)
C510 C511 1.515(12)
C510 C512 1.527(11)
C601 C602 1.380(12)
C602 C603 1.391(12)
C602 C613 1.504(11)
C603 C604 1.450(11)
C604 C605 1.358(11)
C604 C609 1.514(11)
C605 C606 1.522(12)
C606 C607 1.526(12)
C607 C608 1.529(12)
C607 C610 1.546(12)
C608 C609 1.571(12)
C609 C610 1.566(11)
C610 C612 1.497(12)
C610 C611 1.508(12)

loop_
_geom_torsion_atom_site_label_1
_geom_torsion_atom_site_label_2
_geom_torsion_atom_site_label_3
_geom_torsion_atom_site_label_4
_geom_torsion
C101 C102 C103 C104 -18.2(16)
C102 C103 C104 C105 8.6(15)
C103 C104 C105 C106 -175.1(8)
C104 C105 C106 C107 -4.2(12)
C105 C106 C107 C108 -46.8(9)
C106 C107 C108 C109 83.2(8)
C107 C108 C109 C110 28.2(6)
C108 C109 C110 C111 -148.1(8)
C109 C110 C111 C112 -128.6(12)
C113 C201 C202 C203 -90.7(9)
C201 C202 C203 C204 -20.0(16)
C202 C203 C204 C205 5.2(16)
C203 C204 C205 C206 -170.6(9)
C204 C205 C206 C207 -4.8(12)
C205 C206 C207 C208 -47.5(9)
C206 C207 C208 C209 83.3(8)
C207 C208 C209 C210 28.9(6)
C208 C209 C210 C211 -149.1(8)
C209 C210 C211 C212 -127.7(11)
C213 C301 C302 C303 -92.2(9)
C301 C302 C303 C304 -17.5(16)
C302 C303 C304 C305 7.6(17)
C303 C304 C305 C306 -174.1(9)
C304 C305 C306 C307 -2.6(12)
C305 C306 C307 C308 -47.1(9)
C306 C307 C308 C309 83.3(7)
C307 C308 C309 C310 28.1(6)
C308 C309 C310 C311 -149.2(7)
C309 C310 C311 C312 -127.9(10)
C313 C401 C402 C403 -45.2(7)
C401 C402 C403 C404 -14.1(16)
C402 C403 C404 C405 9.9(16)
C403 C404 C405 C406 -174.6(9)
C404 C405 C406 C407 -3.6(12)
C405 C406 C407 C408 -46.6(9)
C406 C407 C408 C409 82.3(7)
C407 C408 C409 C410 28.0(6)
C408 C409 C410 C411 82.7(8)
C409 C410 C411 C412 135.2(10)
